data_4312856
loop_
_publ_author_name
'Richard Y. C. Shin'
'Martin A. Bennett'
'Lai Yoong Goh'
'Wei Chen'
'David C. R. Hockless'
'Weng Kee Leong'
'Kazushi Mashima'
'Anthony C. Willis'

_publ_section_title
;
 Arene-Ruthenium Complexes of an Acyclic Thiolate-Thioether and Tridentate
 Thioether Derivatives Resulting from Ring-Closure Reactions
;
_journal_name_full 'Inorganic Chemistry'
_journal_page_first 96
_journal_page_last 106
_journal_paper_doi 10.1021/ic0203419
_journal_volume 42
_journal_year 2003
_chemical_formula_sum 'C21 H35 F12 N P2 Ru S3'
_chemical_formula_weight 788.69
_chemical_name_systematic
;
  ?
;
_space_group_IT_number 62
_symmetry_cell_setting orthorhombic
_symmetry_space_group_name_Hall '-P 2ac 2n'
_symmetry_space_group_name_H-M 'P n m a'
_atom_sites_solution_hydrogens geom
_atom_sites_solution_primary direct
_atom_sites_solution_secondary difmap
_audit_creation_method SHELXL-97
_cell_angle_alpha 90.00
_cell_angle_beta 90.00
_cell_angle_gamma 90.00
_cell_formula_units_Z 4
_cell_length_a 9.7217(4)
_cell_length_b 9.0816(4)
_cell_length_c 34.0881(13)
_cell_measurement_reflns_used 7311
_cell_measurement_temperature 223(2)
_cell_measurement_theta_max 30.00
_cell_measurement_theta_min 2.32
_cell_volume 3009.6(2)
_computing_structure_refinement 'SHELXL-97 (Sheldrick, 1997)'
_computing_structure_solution 'SHELXS-97 (Sheldrick, 1990)'
_diffrn_ambient_temperature 223(2)
_diffrn_measured_fraction_theta_full 0.990
_diffrn_measured_fraction_theta_max 0.990
_diffrn_radiation_monochromator graphite
_diffrn_radiation_source 'fine-focus sealed tube'
_diffrn_radiation_type MoK\a
_diffrn_radiation_wavelength 0.71073
_diffrn_reflns_av_R_equivalents 0.0332
_diffrn_reflns_av_sigmaI/netI 0.0305
_diffrn_reflns_limit_h_max 14
_diffrn_reflns_limit_h_min 0
_diffrn_reflns_limit_k_max 13
_diffrn_reflns_limit_k_min 0
_diffrn_reflns_limit_l_max 49
_diffrn_reflns_limit_l_min 0
_diffrn_reflns_number 26544
_diffrn_reflns_theta_full 31.02
_diffrn_reflns_theta_max 31.02
_diffrn_reflns_theta_min 2.18
_exptl_absorpt_coefficient_mu 0.925
_exptl_absorpt_correction_T_max 0.767838
_exptl_absorpt_correction_T_min 0.651020
_exptl_absorpt_correction_type SADABS
_exptl_crystal_colour yellow
_exptl_crystal_density_diffrn 1.741
_exptl_crystal_density_method 'not measured'
_exptl_crystal_description plate
_exptl_crystal_F_000 1592
_exptl_crystal_size_max 0.40
_exptl_crystal_size_mid 0.40
_exptl_crystal_size_min 0.18
_refine_diff_density_max 1.046
_refine_diff_density_min -0.742
_refine_diff_density_rms 0.108
_refine_ls_extinction_method none
_refine_ls_goodness_of_fit_ref 1.033
_refine_ls_hydrogen_treatment mixed
_refine_ls_matrix_type full
_refine_ls_number_parameters 221
_refine_ls_number_reflns 5019
_refine_ls_number_restraints 78
_refine_ls_restrained_S_all 1.056
_refine_ls_R_factor_all 0.0596
_refine_ls_R_factor_gt 0.0483
_refine_ls_shift/su_max 0.027
_refine_ls_shift/su_mean 0.002
_refine_ls_structure_factor_coef Fsqd
_refine_ls_weighting_details 'calc w=1/[\s^2^(Fo^2^)+(0.0786P)^2^+1.3287P] where P=(Fo^2^+2Fc^2^)/3'
_refine_ls_weighting_scheme calc
_refine_ls_wR_factor_gt 0.1280
_refine_ls_wR_factor_ref 0.1339
_reflns_number_gt 4152
_reflns_number_total 5019
_reflns_threshold_expression >2sigma(I)
_cod_data_source_file ic0203419_6.cif
_cod_data_source_block rs3=(15)(PF6)2
_cod_depositor_comments
;
The following automatic conversions were performed:

'_symmetry_cell_setting' value 'Orthorhombic' changed to
'orthorhombic' according to the built-in table from CIF Core
dictionary named 'cif_core.dic' version 2.4.1 from 2010-06-29.

Automatic conversion script
Id: cif_fix_values 1646 2011-03-28 12:23:43Z adriana 
;
_cod_database_code 4312856

loop_
_symmetry_equiv_pos_as_xyz
'x, y, z'
'-x+1/2, -y, z+1/2'
'-x, y+1/2, -z'
'x+1/2, -y+1/2, -z+1/2'
'-x, -y, -z'
'x-1/2, y, -z-1/2'
'x, -y-1/2, z'
'-x-1/2, y-1/2, z-1/2'

loop_
_atom_site_label
_atom_site_type_symbol
_atom_site_fract_x
_atom_site_fract_y
_atom_site_fract_z
_atom_site_U_iso_or_equiv
_atom_site_adp_type
_atom_site_occupancy
_atom_site_symmetry_multiplicity
_atom_site_calc_flag
_atom_site_refinement_flags
_atom_site_disorder_assembly
_atom_site_disorder_group
Ru1 Ru 0.84472(3) 0.7500 0.852972(8) 0.02467(10) Uani 1 2 d S . .
S1 S 0.60504(12) 0.7500 0.85567(3) 0.0431(3) Uani 1 2 d S . .
S2 S 0.83289(9) 0.93630(11) 0.89936(3) 0.0496(2) Uani 1 1 d . . .
C1 C 0.5582(4) 0.9065(4) 0.88558(12) 0.0577(9) Uani 1 1 d . . .
H1A H 0.5485 0.9926 0.8685 0.069 Uiso 1 1 calc R . .
H1B H 0.4679 0.8872 0.8973 0.069 Uiso 1 1 calc R . .
C2 C 0.6539(4) 0.9431(5) 0.91681(14) 0.0670(12) Uani 1 1 d . . .
H2A H 0.6423 0.8734 0.9385 0.080 Uiso 1 1 calc R . .
H2B H 0.6336 1.0420 0.9267 0.080 Uiso 1 1 calc R . .
C3 C 0.9198(4) 0.8919(6) 0.94390(11) 0.0683(12) Uani 1 1 d . . .
H3A H 1.0187 0.8889 0.9384 0.082 Uiso 1 1 calc R . .
H3B H 0.9042 0.9726 0.9625 0.082 Uiso 1 1 calc R . .
C4 C 0.8812(7) 0.7500 0.96402(17) 0.082(2) Uani 1 2 d S . .
H4A H 0.9237 0.7500 0.9901 0.098 Uiso 1 2 calc SR . .
H4B H 0.7813 0.7500 0.9679 0.098 Uiso 1 2 calc SR . .
C8 C 0.7375(4) 0.9111(5) 0.76727(11) 0.0630(11) Uani 1 1 d . . .
H8A H 0.6749 0.8416 0.7551 0.094 Uiso 1 1 calc R . .
H8B H 0.7815 0.9701 0.7472 0.094 Uiso 1 1 calc R . .
H8C H 0.6865 0.9748 0.7849 0.094 Uiso 1 1 calc R . .
C9 C 0.9504(6) 1.0716(4) 0.81038(13) 0.0717(13) Uani 1 1 d . . .
H9A H 1.0276 1.1067 0.8258 0.108 Uiso 1 1 calc R . .
H9B H 0.8654 1.1084 0.8216 0.108 Uiso 1 1 calc R . .
H9C H 0.9593 1.1065 0.7836 0.108 Uiso 1 1 calc R . .
C10 C 1.1645(4) 0.9106(7) 0.85327(12) 0.0704(14) Uani 1 1 d . . .
H10A H 1.1498 1.0157 0.8504 0.106 Uiso 1 1 calc R . .
H10B H 1.2532 0.8845 0.8422 0.106 Uiso 1 1 calc R . .
H10C H 1.1627 0.8845 0.8809 0.106 Uiso 1 1 calc R . .
C5 C 0.8448(3) 0.8289(3) 0.78999(8) 0.0352(6) Uani 1 1 d . . .
C6 C 0.9488(4) 0.9060(3) 0.81065(8) 0.0395(7) Uani 1 1 d . . .
C7 C 1.0518(3) 0.8276(3) 0.83177(8) 0.0381(6) Uani 1 1 d . . .
C100 C 0.1941(7) 0.2500 0.92872(19) 0.0631(14) Uani 1 2 d S . .
C101 C 0.3361(7) 0.2500 0.9406(2) 0.077(2) Uani 1 2 d S . .
H10A H 0.3460 0.1936 0.9646 0.116 Uiso 0.50 1 calc PR . .
H10B H 0.3661 0.3504 0.9451 0.116 Uiso 0.50 1 calc PR . .
H10C H 0.3918 0.2060 0.9202 0.116 Uiso 0.50 1 calc PR . .
N100 N 0.0835(8) 0.2500 0.9198(2) 0.102(2) Uani 1 2 d S . .
P1 P 0.31677(12) 0.7500 0.98564(3) 0.0404(3) Uani 1 2 d S . .
F11 F 0.3514(4) 0.7500 1.03052(10) 0.0797(12) Uani 1 2 d SD A .
F12 F 0.2819(5) 0.7500 0.94063(11) 0.1158(18) Uani 1 2 d SD A .
F13 F 0.4282(6) 0.8708(8) 0.97924(18) 0.114(6) Uani 0.61(3) 1 d PD A 1
F14 F 0.2074(6) 0.8723(7) 0.99084(17) 0.098(6) Uani 0.61(3) 1 d PD A 1
F13A F 0.4693(10) 0.7500 0.9757(3) 0.140(16) Uani 0.39(3) 2 d SPD A 2
F14A F 0.3167(12) 0.9190(9) 0.9867(3) 0.162(12) Uani 0.39(3) 1 d PD A 2
F15A F 0.1606(9) 0.7500 0.9967(3) 0.140(16) Uani 0.39(3) 2 d SPD A 2
P2 P 0.44534(13) 0.2500 0.80859(3) 0.0387(2) Uani 1 2 d S . .
F21 F 0.5478(5) 0.2500 0.77268(12) 0.0942(14) Uani 1 2 d S . .
F22 F 0.3195(5) 0.2500 0.77943(16) 0.0984(16) Uani 1 2 d S . .
F23 F 0.3430(6) 0.2500 0.84344(15) 0.125(2) Uani 1 2 d S . .
F24 F 0.5719(6) 0.2500 0.83699(16) 0.116(2) Uani 1 2 d S . .
F25 F 0.4441(3) 0.0748(2) 0.80781(8) 0.0730(7) Uani 1 1 d . . .

loop_
_atom_site_aniso_label
_atom_site_aniso_U_11
_atom_site_aniso_U_22
_atom_site_aniso_U_33
_atom_site_aniso_U_23
_atom_site_aniso_U_13
_atom_site_aniso_U_12
Ru1 0.03118(17) 0.02204(15) 0.02078(15) 0.000 0.00103(10) 0.000
S1 0.0349(5) 0.0618(7) 0.0325(5) 0.000 -0.0005(4) 0.000
S2 0.0526(5) 0.0509(5) 0.0454(5) -0.0227(4) 0.0038(4) -0.0024(4)
C1 0.048(2) 0.058(2) 0.067(2) 0.0006(18) 0.0102(18) 0.0155(17)
C2 0.059(2) 0.067(3) 0.075(3) -0.025(2) 0.014(2) 0.017(2)
C3 0.051(2) 0.114(4) 0.0401(19) -0.032(2) -0.0037(16) -0.005(2)
C4 0.061(4) 0.149(8) 0.035(3) 0.000 -0.006(3) 0.000
C8 0.073(3) 0.074(3) 0.0421(19) 0.0187(18) -0.0049(18) 0.022(2)
C9 0.121(4) 0.0280(17) 0.066(3) 0.0091(15) 0.011(3) -0.012(2)
C10 0.058(2) 0.096(4) 0.057(2) -0.005(2) 0.0007(18) -0.039(2)
C5 0.0445(16) 0.0386(15) 0.0224(12) 0.0069(11) 0.0035(11) 0.0071(12)
C6 0.0591(19) 0.0265(13) 0.0329(14) 0.0029(10) 0.0120(13) -0.0071(13)
C7 0.0365(14) 0.0477(17) 0.0301(13) -0.0004(12) 0.0053(11) -0.0103(13)
C100 0.067(4) 0.064(4) 0.059(3) 0.000 0.001(3) 0.000
C101 0.067(4) 0.098(6) 0.066(4) 0.000 -0.004(3) 0.000
N100 0.085(5) 0.106(6) 0.115(6) 0.000 -0.014(4) 0.000
P1 0.0369(6) 0.0522(7) 0.0320(5) 0.000 0.0020(4) 0.000
F11 0.103(3) 0.097(3) 0.0388(17) 0.000 -0.0114(17) 0.000
F12 0.122(4) 0.189(6) 0.0364(19) 0.000 -0.015(2) 0.000
F13 0.092(8) 0.123(10) 0.125(5) 0.038(5) -0.007(4) -0.066(7)
F14 0.098(9) 0.100(9) 0.095(5) -0.011(4) -0.008(4) 0.061(7)
F13A 0.046(5) 0.27(5) 0.099(7) 0.000 0.026(4) 0.000
F14A 0.20(4) 0.068(7) 0.215(16) 0.060(9) -0.003(15) 0.004(9)
F15A 0.046(5) 0.27(5) 0.099(7) 0.000 0.026(4) 0.000
P2 0.0430(6) 0.0352(5) 0.0378(6) 0.000 -0.0014(5) 0.000
F21 0.116(3) 0.084(3) 0.083(3) 0.000 0.045(3) 0.000
F22 0.088(3) 0.073(3) 0.134(4) 0.000 -0.063(3) 0.000
F23 0.180(6) 0.101(4) 0.096(3) 0.000 0.090(4) 0.000
F24 0.124(4) 0.085(3) 0.138(4) 0.000 -0.096(4) 0.000
F25 0.0821(17) 0.0371(11) 0.0997(19) 0.0082(11) -0.0077(15) 0.0000(11)

loop_
_atom_type_symbol
_atom_type_description
_atom_type_scat_dispersion_real
_atom_type_scat_dispersion_imag
_atom_type_scat_source
C C 0.0033 0.0016 'International Tables Vol C Tables 4.2.6.8 and 6.1.1.4'
H H 0.0000 0.0000 'International Tables Vol C Tables 4.2.6.8 and 6.1.1.4'
N N 0.0061 0.0033 'International Tables Vol C Tables 4.2.6.8 and 6.1.1.4'
F F 0.0171 0.0103 'International Tables Vol C Tables 4.2.6.8 and 6.1.1.4'
P P 0.1023 0.0942 'International Tables Vol C Tables 4.2.6.8 and 6.1.1.4'
S S 0.1246 0.1234 'International Tables Vol C Tables 4.2.6.8 and 6.1.1.4'
Ru Ru -1.2594 0.8363 'International Tables Vol C Tables 4.2.6.8 and 6.1.1.4'

loop_
_geom_angle_atom_site_label_1
_geom_angle_atom_site_label_2
_geom_angle_atom_site_label_3
_geom_angle
_geom_angle_site_symmetry_1
_geom_angle_site_symmetry_3
_geom_angle_publ_flag
C7 Ru1 C7 36.46(17) . 7_575 ?
C7 Ru1 C6 65.87(12) . 7_575 ?
C7 Ru1 C6 36.79(12) 7_575 7_575 ?
C7 Ru1 C6 36.79(12) . . ?
C7 Ru1 C6 65.87(12) 7_575 . ?
C6 Ru1 C6 77.59(15) 7_575 . ?
C7 Ru1 C5 78.14(10) . 7_575 ?
C7 Ru1 C5 66.20(11) 7_575 7_575 ?
C6 Ru1 C5 36.52(11) 7_575 7_575 ?
C6 Ru1 C5 65.97(11) . 7_575 ?
C7 Ru1 C5 66.20(11) . . ?
C7 Ru1 C5 78.14(10) 7_575 . ?
C6 Ru1 C5 65.97(11) 7_575 . ?
C6 Ru1 C5 36.52(11) . . ?
C5 Ru1 C5 36.89(16) 7_575 . ?
C7 Ru1 S2 92.00(8) . . ?
C7 Ru1 S2 119.44(9) 7_575 . ?
C6 Ru1 S2 156.14(10) 7_575 . ?
C6 Ru1 S2 90.01(8) . . ?
C5 Ru1 S2 151.38(9) 7_575 . ?
C5 Ru1 S2 114.59(8) . . ?
C7 Ru1 S2 119.44(8) . 7_575 ?
C7 Ru1 S2 92.00(8) 7_575 7_575 ?
C6 Ru1 S2 90.01(8) 7_575 7_575 ?
C6 Ru1 S2 156.14(9) . 7_575 ?
C5 Ru1 S2 114.59(8) 7_575 7_575 ?
C5 Ru1 S2 151.38(9) . 7_575 ?
S2 Ru1 S2 93.72(5) . 7_575 ?
C7 Ru1 S1 154.95(8) . . ?
C7 Ru1 S1 154.95(8) 7_575 . ?
C6 Ru1 S1 118.19(9) 7_575 . ?
C6 Ru1 S1 118.19(9) . . ?
C5 Ru1 S1 92.16(8) 7_575 . ?
C5 Ru1 S1 92.16(8) . . ?
S2 Ru1 S1 85.61(3) . . ?
S2 Ru1 S1 85.61(3) 7_575 . ?
C1 S1 C1 103.7(3) . 7_575 ?
C1 S1 Ru1 105.91(14) . . ?
C1 S1 Ru1 105.91(14) 7_575 . ?
C3 S2 C2 100.4(2) . . ?
C3 S2 Ru1 113.08(16) . . ?
C2 S2 Ru1 106.96(14) . . ?
C2 C1 S1 115.6(3) . . ?
C1 C2 S2 111.2(3) . . ?
C4 C3 S2 117.6(3) . . ?
C3 C4 C3 117.5(5) 7_575 . ?
C6 C5 C5 119.61(17) . 7_575 ?
C6 C5 C8 120.5(3) . . ?
C5 C5 C8 119.9(2) 7_575 . ?
C6 C5 Ru1 71.65(15) . . ?
C5 C5 Ru1 71.55(8) 7_575 . ?
C8 C5 Ru1 130.4(2) . . ?
C5 C6 C7 120.4(3) . . ?
C5 C6 C9 119.9(3) . . ?
C7 C6 C9 119.7(3) . . ?
C5 C6 Ru1 71.83(16) . . ?
C7 C6 Ru1 71.26(16) . . ?
C9 C6 Ru1 129.4(3) . . ?
C7 C7 C6 120.00(18) 7_575 . ?
C7 C7 C10 119.8(3) 7_575 . ?
C6 C7 C10 120.2(3) . . ?
C7 C7 Ru1 71.77(8) 7_575 . ?
C6 C7 Ru1 71.96(17) . . ?
C10 C7 Ru1 130.2(2) . . ?
N100 C100 C101 179.5(8) . . ?
F13A P1 F14A 90.3(5) . 7_575 ?
F13A P1 F14A 90.3(5) . . ?
F14A P1 F14A 177.2(8) 7_575 . ?
F13A P1 F14 134.1(3) . 7_575 ?
F14A P1 F14 43.9(5) 7_575 7_575 ?
F14A P1 F14 135.6(6) . 7_575 ?
F13A P1 F14 134.1(3) . . ?
F14A P1 F14 135.6(6) 7_575 . ?
F14A P1 F14 43.9(4) . . ?
F14 P1 F14 91.7(5) 7_575 . ?
F13A P1 F13 44.8(3) . . ?
F14A P1 F13 135.1(6) 7_575 . ?
F14A P1 F13 45.5(5) . . ?
F14 P1 F13 178.3(4) 7_575 . ?
F14 P1 F13 89.3(4) . . ?
F13A P1 F13 44.8(3) . 7_575 ?
F14A P1 F13 45.5(5) 7_575 7_575 ?
F14A P1 F13 135.1(6) . 7_575 ?
F14 P1 F13 89.3(4) 7_575 7_575 ?
F14 P1 F13 178.3(4) . 7_575 ?
F13 P1 F13 89.6(6) . 7_575 ?
F13A P1 F15A 179.0(6) . . ?
F14A P1 F15A 89.7(5) 7_575 . ?
F14A P1 F15A 89.7(5) . . ?
F14 P1 F15A 46.0(3) 7_575 . ?
F14 P1 F15A 46.0(3) . . ?
F13 P1 F15A 135.1(3) . . ?
F13 P1 F15A 135.1(3) 7_575 . ?
F13A P1 F11 90.5(5) . . ?
F14A P1 F11 88.6(4) 7_575 . ?
F14A P1 F11 88.6(4) . . ?
F14 P1 F11 92.0(2) 7_575 . ?
F14 P1 F11 92.0(2) . . ?
F13 P1 F11 89.3(2) . . ?
F13 P1 F11 89.3(2) 7_575 . ?
F15A P1 F11 88.5(4) . . ?
F13A P1 F12 89.6(5) . . ?
F14A P1 F12 91.4(4) 7_575 . ?
F14A P1 F12 91.4(4) . . ?
F14 P1 F12 87.9(2) 7_575 . ?
F14 P1 F12 87.9(2) . . ?
F13 P1 F12 90.8(3) . . ?
F13 P1 F12 90.8(3) 7_575 . ?
F15A P1 F12 91.5(5) . . ?
F11 P1 F12 179.9(2) . . ?
F23 P2 F24 91.7(3) . . ?
F23 P2 F22 89.1(4) . . ?
F24 P2 F22 179.1(4) . . ?
F23 P2 F21 179.2(3) . . ?
F24 P2 F21 89.1(3) . . ?
F22 P2 F21 90.1(3) . . ?
F23 P2 F25 90.45(11) . . ?
F24 P2 F25 90.93(11) . . ?
F22 P2 F25 89.06(11) . . ?
F21 P2 F25 89.54(11) . . ?
F23 P2 F25 90.45(11) . 7_565 ?
F24 P2 F25 90.93(11) . 7_565 ?
F22 P2 F25 89.06(11) . 7_565 ?
F21 P2 F25 89.54(11) . 7_565 ?
F25 P2 F25 177.9(2) . 7_565 ?

loop_
_geom_bond_atom_site_label_1
_geom_bond_atom_site_label_2
_geom_bond_distance
_geom_bond_site_symmetry_2
_geom_bond_publ_flag
Ru1 C7 2.252(3) . ?
Ru1 C7 2.252(3) 7_575 ?
Ru1 C6 2.261(3) 7_575 ?
Ru1 C6 2.261(3) . ?
Ru1 C5 2.263(3) 7_575 ?
Ru1 C5 2.263(3) . ?
Ru1 S2 2.3186(8) . ?
Ru1 S2 2.3186(8) 7_575 ?
Ru1 S1 2.3319(12) . ?
S1 C1 1.808(4) . ?
S1 C1 1.808(4) 7_575 ?
S2 C3 1.784(4) . ?
S2 C2 1.840(4) . ?
C1 C2 1.453(6) . ?
C3 C4 1.507(6) . ?
C4 C3 1.507(6) 7_575 ?
C8 C5 1.498(4) . ?
C9 C6 1.504(4) . ?
C10 C7 1.519(5) . ?
C5 C6 1.418(4) . ?
C5 C5 1.432(6) 7_575 ?
C6 C7 1.424(5) . ?
C7 C7 1.409(6) 7_575 ?
C100 N100 1.117(9) . ?
C100 C101 1.439(9) . ?
P1 F13A 1.522(10) . ?
P1 F14A 1.535(8) 7_575 ?
P1 F14A 1.535(8) . ?
P1 F14 1.548(5) 7_575 ?
P1 F14 1.548(5) . ?
P1 F13 1.557(5) . ?
P1 F13 1.557(5) 7_575 ?
P1 F15A 1.565(9) . ?
P1 F11 1.567(3) . ?
P1 F12 1.571(4) . ?
P2 F23 1.550(4) . ?
P2 F24 1.565(4) . ?
P2 F22 1.576(4) . ?
P2 F21 1.578(4) . ?
P2 F25 1.591(2) . ?
P2 F25 1.591(2) 7_565 ?
